data_7717197
loop_
_publ_author_name
'Chleb&#xed;k, Richard'
'Fekete, Csilla'
'Jambor, Roman'
'R&#x16f;&#x17e;i&#x10d;ka, Ale&#x161;'
'Benk&#x151;, Zolt&#xe1;n'
'Dost&#xe1;l, Libor'

_publ_section_title
;
 Antimony centre in three different roles: does donor strength or acceptor
 ability determine the bonding pattern?
;
_journal_issue 43
_journal_name_full 'Dalton transactions (Cambridge, England : 2003)'
_journal_page_first 17721
_journal_page_last 17726
_journal_paper_doi 10.1039/d4dt02787f
_journal_volume 53
_journal_year 2024
_chemical_formula_moiety 'C22 H32 Cl N6 Sb'
_chemical_formula_sum 'C22 H32 Cl N6 Sb'
_chemical_formula_weight 537.73
_space_group_crystal_system monoclinic
_space_group_IT_number 14
_space_group_name_Hall '-P 2yn'
_space_group_name_H-M_alt 'P 1 21/n 1'
_atom_sites_solution_hydrogens geom
_audit_creation_method 'APEX3 v2016.5-0'
_audit_update_record
;
2024-10-08 deposited with the CCDC.	2024-10-08 downloaded from the CCDC.
;
_cell_angle_alpha 90
_cell_angle_beta 103.269(2)
_cell_angle_gamma 90
_cell_formula_units_Z 4
_cell_length_a 9.2439(5)
_cell_length_b 28.6416(13)
_cell_length_c 9.8442(5)
_cell_measurement_reflns_used 68026
_cell_measurement_temperature 150(2)
_cell_measurement_theta_max 30
_cell_measurement_theta_min 1
_cell_volume 2536.8(2)
_computing_cell_refinement 'APEX3 v2016.5-0 (Bruker AXS)'
_computing_data_collection 'Bruker Instrument Service vV6.2.3'
_computing_data_reduction 'SAINT V8.37A (Bruker AXS Inc., 2015)'
_computing_molecular_graphics 'Platon (Spek, 2009)'
_computing_publication_material 'Platon (Spek, 2009)'
_computing_structure_refinement 'SHELXL-2019/1 (Sheldrick 2019)'
_computing_structure_solution 'XT, VERSION 2014/5'
_diffrn_ambient_temperature 150(2)
_diffrn_detector_area_resol_mean 10.4167
_diffrn_measured_fraction_theta_full 0.995
_diffrn_measured_fraction_theta_max 0.919
_diffrn_measurement_device_type 'Bruker D8 - Venture'
_diffrn_measurement_method '\f and \w scans to fill the Ewald sphere'
_diffrn_radiation_type MoK\a
_diffrn_radiation_wavelength 0.71073
_diffrn_reflns_av_R_equivalents 0.0334
_diffrn_reflns_av_unetI/netI 0.0232
_diffrn_reflns_Laue_measured_fraction_full 0.995
_diffrn_reflns_Laue_measured_fraction_max 0.919
_diffrn_reflns_limit_h_max 12
_diffrn_reflns_limit_h_min -13
_diffrn_reflns_limit_k_max 40
_diffrn_reflns_limit_k_min -42
_diffrn_reflns_limit_l_max 14
_diffrn_reflns_limit_l_min -13
_diffrn_reflns_number 67308
_diffrn_reflns_point_group_measured_fraction_full 0.995
_diffrn_reflns_point_group_measured_fraction_max 0.919
_diffrn_reflns_theta_full 25.242
_diffrn_reflns_theta_max 31.983
_diffrn_reflns_theta_min 2.241
_diffrn_source 'sealed X-ray tube'
_exptl_absorpt_coefficient_mu 1.212
_exptl_absorpt_correction_T_max 0.7463
_exptl_absorpt_correction_T_min 0.4814
_exptl_absorpt_correction_type multi-scan
_exptl_absorpt_process_details
;
SADABS-2016/2 - Bruker AXS area detector
scaling and absorption correction
;
_exptl_crystal_colour colourless
_exptl_crystal_density_diffrn 1.408
_exptl_crystal_description block
_exptl_crystal_F_000 1096
_exptl_crystal_size_max 0.594
_exptl_crystal_size_mid 0.450
_exptl_crystal_size_min 0.390
_refine_diff_density_max 0.589
_refine_diff_density_min -1.181
_refine_diff_density_rms 0.080
_refine_ls_extinction_coef 0.0090(3)
_refine_ls_extinction_expression Fc^*^=kFc[1+0.001xFc^2^\l^3^/sin(2\q)]^-1/4^
_refine_ls_extinction_method 'SHELXL-2019/1 (Sheldrick 2019)'
_refine_ls_goodness_of_fit_ref 1.197
_refine_ls_hydrogen_treatment constr
_refine_ls_matrix_type full
_refine_ls_number_parameters 280
_refine_ls_number_reflns 8086
_refine_ls_number_restraints 222
_refine_ls_restrained_S_all 1.185
_refine_ls_R_factor_all 0.0423
_refine_ls_R_factor_gt 0.0339
_refine_ls_shift/su_max 0.002
_refine_ls_shift/su_mean 0.000
_refine_ls_structure_factor_coef Fsqd
_refine_ls_weighting_details 'w=1/[\s^2^(Fo^2^)+(0.0016P)^2^+2.8042P] where P=(Fo^2^+2Fc^2^)/3'
_refine_ls_weighting_scheme calc
_refine_ls_wR_factor_gt 0.0573
_refine_ls_wR_factor_ref 0.0590
_reflns_Friedel_coverage 0.000
_reflns_number_gt 7236
_reflns_number_total 8086
_reflns_threshold_expression 'I > 2\s(I)'
_cod_data_source_file d4dt02787f2.cif
_cod_data_source_block Ar2SbCl
_cod_depositor_comments 'Adding full bibliography for 7717193--7717199.cif.'
_cod_original_sg_symbol_H-M 'P 21/n'
_cod_database_code 7717197
_shelx_shelxl_version_number 2019/1
_shelx_space_group_comment
;
The symmetry employed for this shelxl refinement is uniquely defined
by the following loop, which should always be used as a source of
symmetry information in preference to the above space-group names.
They are only intended as comments.
;
_shelx_estimated_absorpt_t_min 0.533
_shelx_estimated_absorpt_t_max 0.649
_exptl_absorpt_special_details
;
The ratio of minimum to maximum
apparent transmission was 0.645
;

loop_
_space_group_symop_operation_xyz
'x, y, z'
'-x+1/2, y+1/2, -z+1/2'
'-x, -y, -z'
'x-1/2, -y-1/2, z-1/2'

loop_
_atom_site_label
_atom_site_type_symbol
_atom_site_fract_x
_atom_site_fract_y
_atom_site_fract_z
_atom_site_U_iso_or_equiv
_atom_site_adp_type
_atom_site_occupancy
_atom_site_site_symmetry_order
_atom_site_calc_flag
_atom_site_refinement_flags_posn
_atom_site_refinement_flags_adp
_atom_site_refinement_flags_occupancy
_atom_site_disorder_assembly
_atom_site_disorder_group
Sb1 Sb 0.53969(2) 0.65342(2) 0.22442(2) 0.02160(5) Uani 1 1 d . . . . .
Cl1 Cl 0.61537(7) 0.68296(2) 0.01262(7) 0.04726(16) Uani 1 1 d . . . . .
N1 N 0.55445(16) 0.59046(5) 0.40944(15) 0.0197(3) Uani 1 1 d . . . . .
C1 C 0.70792(19) 0.60088(6) 0.25635(18) 0.0201(3) Uani 1 1 d . . . . .
N2 N 0.6331(2) 0.57395(6) 0.65066(17) 0.0293(4) Uani 1 1 d . . . . .
C2 C 0.67973(19) 0.57392(6) 0.36594(18) 0.0194(3) Uani 1 1 d . . . . .
C3 C 0.7649(2) 0.53386(7) 0.4086(2) 0.0253(4) Uani 1 1 d . . . . .
H3 H 0.744915 0.514466 0.480469 0.030 Uiso 1 1 calc R U . . .
N3 N 0.38442(18) 0.58611(6) 0.54556(17) 0.0252(3) Uani 1 1 d . . . . .
N4 N 0.20254(17) 0.67273(5) 0.13034(17) 0.0229(3) Uani 1 1 d . . . . .
C4 C 0.8791(2) 0.52308(7) 0.3439(2) 0.0289(4) Uani 1 1 d . . . . .
H4 H 0.937512 0.496007 0.372464 0.035 Uiso 1 1 calc R U . . .
N5 N 0.02898(19) 0.72855(6) 0.14607(18) 0.0284(4) Uani 1 1 d . . . . .
C5 C 0.9102(2) 0.55076(7) 0.2386(2) 0.0282(4) Uani 1 1 d . . . . .
H5 H 0.990378 0.542979 0.197249 0.034 Uiso 1 1 calc R U . . .
C6 C 0.8233(2) 0.59011(7) 0.1937(2) 0.0255(4) Uani 1 1 d . . . . .
H6 H 0.843024 0.609219 0.121121 0.031 Uiso 1 1 calc R U . . .
N6 N 0.06884(18) 0.71238(6) -0.07303(18) 0.0257(3) Uani 1 1 d . . . . .
C7 C 0.5270(2) 0.58337(6) 0.53270(18) 0.0206(3) Uani 1 1 d . . . . .
C8 C 0.7787(3) 0.59515(9) 0.6747(2) 0.0398(5) Uani 1 1 d . . . . .
H8A H 0.852852 0.571181 0.669394 0.060 Uiso 1 1 calc R U . . .
H8B H 0.802749 0.609607 0.767370 0.060 Uiso 1 1 calc R U . . .
H8C H 0.779188 0.619047 0.603516 0.060 Uiso 1 1 calc R U . . .
C9 C 0.6091(3) 0.54160(10) 0.7582(2) 0.0467(6) Uani 1 1 d . . . . .
H9A H 0.513512 0.525702 0.725630 0.070 Uiso 1 1 calc R U . . .
H9B H 0.608379 0.558958 0.843793 0.070 Uiso 1 1 calc R U . . .
H9C H 0.689246 0.518444 0.777133 0.070 Uiso 1 1 calc R U . . .
C10 C 0.3450(3) 0.60589(8) 0.6687(2) 0.0367(5) Uani 1 1 d . . . . .
H10A H 0.286014 0.634264 0.642524 0.055 Uiso 1 1 calc R U . . .
H10B H 0.435848 0.613595 0.738523 0.055 Uiso 1 1 calc R U . . .
H10C H 0.286830 0.583092 0.707975 0.055 Uiso 1 1 calc R U . . .
C11 C 0.2647(2) 0.58666(8) 0.4199(2) 0.0318(4) Uani 1 1 d . . . . .
H11A H 0.250392 0.618570 0.383370 0.048 Uiso 1 1 calc R U . . .
H11B H 0.172621 0.575622 0.442515 0.048 Uiso 1 1 calc R U . . .
H11C H 0.290524 0.566147 0.349368 0.048 Uiso 1 1 calc R U . . .
C12 C 0.36985(19) 0.61140(6) 0.09886(17) 0.0168(3) Uani 1 1 d . . . . .
C13 C 0.22642(19) 0.63074(6) 0.06688(18) 0.0185(3) Uani 1 1 d . . . . .
C14 C 0.1103(2) 0.60417(6) -0.01416(19) 0.0214(3) Uani 1 1 d . . . . .
H14 H 0.012563 0.616704 -0.037962 0.026 Uiso 1 1 calc R U . . .
C15 C 0.1367(2) 0.55995(7) -0.05964(19) 0.0236(4) Uani 1 1 d . . . . .
H15 H 0.056623 0.542374 -0.113571 0.028 Uiso 1 1 calc R U . . .
C16 C 0.2786(2) 0.54090(6) -0.02754(19) 0.0235(4) Uani 1 1 d . . . . .
H16 H 0.296014 0.510515 -0.059071 0.028 Uiso 1 1 calc R U . . .
C17 C 0.3947(2) 0.56696(6) 0.05139(18) 0.0207(3) Uani 1 1 d . . . . .
H17 H 0.492284 0.554313 0.073279 0.025 Uiso 1 1 calc R U . . .
C18 C 0.1026(2) 0.70272(6) 0.0670(2) 0.0223(3) Uani 1 1 d . . . . .
C19 C 0.0220(3) 0.71216(8) 0.2839(2) 0.0358(5) Uani 1 1 d . . . . .
H19A H -0.074348 0.720537 0.302605 0.054 Uiso 1 1 calc R U . . .
H19B H 0.101818 0.726715 0.354049 0.054 Uiso 1 1 calc R U . . .
H19C H 0.033964 0.678152 0.288261 0.054 Uiso 1 1 calc R U . . .
C20 C -0.0147(3) 0.77688(8) 0.1144(3) 0.0422(6) Uani 1 1 d . . . . .
H20A H 0.024870 0.787634 0.035548 0.063 Uiso 1 1 calc R U . . .
H20B H 0.025092 0.796408 0.196145 0.063 Uiso 1 1 calc R U . . .
H20C H -0.123349 0.779138 0.090009 0.063 Uiso 1 1 calc R U . . .
C21 C -0.0835(2) 0.72006(7) -0.1511(2) 0.0305(4) Uani 1 1 d . . . . .
H21A H -0.091421 0.750993 -0.194733 0.046 Uiso 1 1 calc R U . . .
H21B H -0.150822 0.718244 -0.087530 0.046 Uiso 1 1 calc R U . . .
H21C H -0.110700 0.696099 -0.223560 0.046 Uiso 1 1 calc R U . . .
C22 C 0.1740(3) 0.70253(8) -0.1586(2) 0.0365(5) Uani 1 1 d . . . . .
H22A H 0.151040 0.672113 -0.204029 0.055 Uiso 1 1 calc R U . . .
H22B H 0.275051 0.701979 -0.099644 0.055 Uiso 1 1 calc R U . . .
H22C H 0.166939 0.726848 -0.229852 0.055 Uiso 1 1 calc R U . . .

loop_
_atom_site_aniso_label
_atom_site_aniso_U_11
_atom_site_aniso_U_22
_atom_site_aniso_U_33
_atom_site_aniso_U_23
_atom_site_aniso_U_13
_atom_site_aniso_U_12
Sb1 0.02026(7) 0.01742(6) 0.02536(7) 0.00172(5) 0.00161(4) -0.00037(5)
Cl1 0.0352(3) 0.0594(4) 0.0468(3) 0.0349(3) 0.0086(2) -0.0078(3)
N1 0.0177(7) 0.0237(7) 0.0170(7) 0.0026(5) 0.0027(5) 0.0014(5)
C1 0.0162(7) 0.0218(8) 0.0207(8) 0.0009(6) 0.0010(6) -0.0019(6)
N2 0.0306(9) 0.0385(9) 0.0160(7) 0.0057(6) -0.0001(6) -0.0025(7)
C2 0.0168(8) 0.0215(8) 0.0181(8) -0.0001(6) 0.0002(6) -0.0003(6)
C3 0.0261(9) 0.0234(9) 0.0228(9) 0.0021(7) -0.0018(7) 0.0031(7)
N3 0.0253(8) 0.0306(8) 0.0211(7) 0.0010(6) 0.0078(6) -0.0023(6)
N4 0.0205(7) 0.0217(7) 0.0266(8) -0.0047(6) 0.0058(6) 0.0032(6)
C4 0.0240(9) 0.0283(9) 0.0298(10) -0.0049(8) -0.0033(8) 0.0072(7)
N5 0.0297(9) 0.0245(8) 0.0329(9) -0.0047(7) 0.0111(7) 0.0083(7)
C5 0.0167(8) 0.0366(10) 0.0295(10) -0.0100(8) 0.0018(7) 0.0022(7)
C6 0.0197(8) 0.0315(10) 0.0254(9) -0.0021(7) 0.0052(7) -0.0038(7)
N6 0.0234(8) 0.0258(8) 0.0297(8) 0.0026(6) 0.0103(6) 0.0059(6)
C7 0.0236(8) 0.0198(8) 0.0176(8) 0.0008(6) 0.0028(6) -0.0034(6)
C8 0.0320(11) 0.0524(14) 0.0283(11) -0.0064(10) -0.0074(9) -0.0050(10)
C9 0.0578(16) 0.0551(15) 0.0255(11) 0.0190(10) 0.0061(10) 0.0052(12)
C10 0.0433(13) 0.0423(12) 0.0307(11) -0.0002(9) 0.0213(10) -0.0024(10)
C11 0.0215(9) 0.0437(12) 0.0302(10) 0.0028(9) 0.0056(8) -0.0016(8)
C12 0.0188(8) 0.0172(7) 0.0147(7) 0.0028(6) 0.0043(6) 0.0008(6)
C13 0.0205(8) 0.0188(8) 0.0173(7) 0.0011(6) 0.0069(6) 0.0021(6)
C14 0.0176(8) 0.0251(8) 0.0211(8) 0.0005(7) 0.0036(6) 0.0004(6)
C15 0.0260(9) 0.0237(9) 0.0198(8) -0.0014(7) 0.0022(7) -0.0026(7)
C16 0.0300(9) 0.0190(8) 0.0201(8) 0.0002(6) 0.0031(7) 0.0034(7)
C17 0.0231(8) 0.0202(8) 0.0180(8) 0.0026(6) 0.0029(6) 0.0062(6)
C18 0.0191(8) 0.0203(8) 0.0291(9) -0.0040(7) 0.0084(7) -0.0002(6)
C19 0.0407(12) 0.0380(12) 0.0320(11) -0.0084(9) 0.0153(9) 0.0054(9)
C20 0.0520(15) 0.0261(10) 0.0483(14) -0.0065(9) 0.0112(11) 0.0144(10)
C21 0.0270(10) 0.0299(10) 0.0334(10) 0.0036(8) 0.0046(8) -0.0013(8)
C22 0.0421(12) 0.0356(11) 0.0387(12) 0.0108(9) 0.0236(10) 0.0109(9)

loop_
_atom_type_symbol
_atom_type_description
_atom_type_scat_dispersion_real
_atom_type_scat_dispersion_imag
_atom_type_scat_source
C C 0.0033 0.0016 'International Tables Vol C Tables 4.2.6.8 and 6.1.1.4'
H H 0.0000 0.0000 'International Tables Vol C Tables 4.2.6.8 and 6.1.1.4'
Cl Cl 0.1484 0.1585 'International Tables Vol C Tables 4.2.6.8 and 6.1.1.4'
N N 0.0061 0.0033 'International Tables Vol C Tables 4.2.6.8 and 6.1.1.4'
Sb Sb -0.5866 1.5461 'International Tables Vol C Tables 4.2.6.8 and 6.1.1.4'

loop_
_geom_angle_atom_site_label_1
_geom_angle_atom_site_label_2
_geom_angle_atom_site_label_3
_geom_angle
_geom_angle_site_symmetry_1
_geom_angle_site_symmetry_3
_geom_angle_publ_flag
C12 Sb1 C1 95.85(6) . . ?
C12 Sb1 Cl1 90.99(5) . . ?
C1 Sb1 Cl1 91.58(5) . . ?
C12 Sb1 N1 85.77(6) . . ?
C1 Sb1 N1 58.49(6) . . ?
Cl1 Sb1 N1 149.25(4) . . ?
C7 N1 C2 125.29(15) . . ?
C7 N1 Sb1 141.45(12) . . ?
C2 N1 Sb1 86.18(10) . . ?
C6 C1 C2 121.32(17) . . ?
C6 C1 Sb1 134.53(14) . . ?
C2 C1 Sb1 104.15(12) . . ?
C7 N2 C8 121.10(17) . . ?
C7 N2 C9 122.88(19) . . ?
C8 N2 C9 116.00(19) . . ?
C1 C2 C3 119.50(17) . . ?
C1 C2 N1 111.17(15) . . ?
C3 C2 N1 129.07(17) . . ?
C4 C3 C2 118.62(18) . . ?
C4 C3 H3 120.7 . . ?
C2 C3 H3 120.7 . . ?
C7 N3 C10 122.27(17) . . ?
C7 N3 C11 119.12(16) . . ?
C10 N3 C11 114.54(18) . . ?
C18 N4 C13 121.25(16) . . ?
C5 C4 C3 121.79(18) . . ?
C5 C4 H4 119.1 . . ?
C3 C4 H4 119.1 . . ?
C18 N5 C19 119.55(17) . . ?
C18 N5 C20 122.93(18) . . ?
C19 N5 C20 116.01(17) . . ?
C4 C5 C6 119.68(18) . . ?
C4 C5 H5 120.2 . . ?
C6 C5 H5 120.2 . . ?
C1 C6 C5 119.02(18) . . ?
C1 C6 H6 120.5 . . ?
C5 C6 H6 120.5 . . ?
C18 N6 C22 121.09(17) . . ?
C18 N6 C21 122.01(16) . . ?
C22 N6 C21 114.69(17) . . ?
N1 C7 N3 118.47(16) . . ?
N1 C7 N2 124.35(17) . . ?
N3 C7 N2 117.17(16) . . ?
N2 C8 H8A 109.5 . . ?
N2 C8 H8B 109.5 . . ?
H8A C8 H8B 109.5 . . ?
N2 C8 H8C 109.5 . . ?
H8A C8 H8C 109.5 . . ?
H8B C8 H8C 109.5 . . ?
N2 C9 H9A 109.5 . . ?
N2 C9 H9B 109.5 . . ?
H9A C9 H9B 109.5 . . ?
N2 C9 H9C 109.5 . . ?
H9A C9 H9C 109.5 . . ?
H9B C9 H9C 109.5 . . ?
N3 C10 H10A 109.5 . . ?
N3 C10 H10B 109.5 . . ?
H10A C10 H10B 109.5 . . ?
N3 C10 H10C 109.5 . . ?
H10A C10 H10C 109.5 . . ?
H10B C10 H10C 109.5 . . ?
N3 C11 H11A 109.5 . . ?
N3 C11 H11B 109.5 . . ?
H11A C11 H11B 109.5 . . ?
N3 C11 H11C 109.5 . . ?
H11A C11 H11C 109.5 . . ?
H11B C11 H11C 109.5 . . ?
C17 C12 C13 120.33(16) . . ?
C17 C12 Sb1 123.64(13) . . ?
C13 C12 Sb1 116.02(12) . . ?
N4 C13 C12 118.53(16) . . ?
N4 C13 C14 122.82(16) . . ?
C12 C13 C14 118.20(16) . . ?
C15 C14 C13 120.72(17) . . ?
C15 C14 H14 119.6 . . ?
C13 C14 H14 119.6 . . ?
C14 C15 C16 120.91(17) . . ?
C14 C15 H15 119.5 . . ?
C16 C15 H15 119.5 . . ?
C15 C16 C17 118.97(17) . . ?
C15 C16 H16 120.5 . . ?
C17 C16 H16 120.5 . . ?
C16 C17 C12 120.87(17) . . ?
C16 C17 H17 119.6 . . ?
C12 C17 H17 119.6 . . ?
N4 C18 N5 118.31(18) . . ?
N4 C18 N6 125.72(17) . . ?
N5 C18 N6 115.90(17) . . ?
N5 C19 H19A 109.5 . . ?
N5 C19 H19B 109.5 . . ?
H19A C19 H19B 109.5 . . ?
N5 C19 H19C 109.5 . . ?
H19A C19 H19C 109.5 . . ?
H19B C19 H19C 109.5 . . ?
N5 C20 H20A 109.5 . . ?
N5 C20 H20B 109.5 . . ?
H20A C20 H20B 109.5 . . ?
N5 C20 H20C 109.5 . . ?
H20A C20 H20C 109.5 . . ?
H20B C20 H20C 109.5 . . ?
N6 C21 H21A 109.5 . . ?
N6 C21 H21B 109.5 . . ?
H21A C21 H21B 109.5 . . ?
N6 C21 H21C 109.5 . . ?
H21A C21 H21C 109.5 . . ?
H21B C21 H21C 109.5 . . ?
N6 C22 H22A 109.5 . . ?
N6 C22 H22B 109.5 . . ?
H22A C22 H22B 109.5 . . ?
N6 C22 H22C 109.5 . . ?
H22A C22 H22C 109.5 . . ?
H22B C22 H22C 109.5 . . ?

loop_
_geom_bond_atom_site_label_1
_geom_bond_atom_site_label_2
_geom_bond_distance
_geom_bond_site_symmetry_2
_geom_bond_publ_flag
Sb1 C12 2.1332(17) . ?
Sb1 C1 2.1348(18) . ?
Sb1 Cl1 2.4943(6) . ?
Sb1 N1 2.5445(15) . ?
N1 C7 1.311(2) . ?
N1 C2 1.406(2) . ?
C1 C6 1.384(3) . ?
C1 C2 1.399(2) . ?
N2 C7 1.364(2) . ?
N2 C8 1.446(3) . ?
N2 C9 1.461(3) . ?
C2 C3 1.400(2) . ?
C3 C4 1.387(3) . ?
C3 H3 0.9500 . ?
N3 C7 1.355(2) . ?
N3 C10 1.458(3) . ?
N3 C11 1.459(3) . ?
N4 C18 1.310(2) . ?
N4 C13 1.396(2) . ?
C4 C5 1.387(3) . ?
C4 H4 0.9500 . ?
N5 C18 1.363(2) . ?
N5 C19 1.451(3) . ?
N5 C20 1.456(3) . ?
C5 C6 1.396(3) . ?
C5 H5 0.9500 . ?
C6 H6 0.9500 . ?
N6 C18 1.370(3) . ?
N6 C22 1.453(3) . ?
N6 C21 1.458(3) . ?
C8 H8A 0.9800 . ?
C8 H8B 0.9800 . ?
C8 H8C 0.9800 . ?
C9 H9A 0.9800 . ?
C9 H9B 0.9800 . ?
C9 H9C 0.9800 . ?
C10 H10A 0.9800 . ?
C10 H10B 0.9800 . ?
C10 H10C 0.9800 . ?
C11 H11A 0.9800 . ?
C11 H11B 0.9800 . ?
C11 H11C 0.9800 . ?
C12 C17 1.393(2) . ?
C12 C13 1.404(2) . ?
C13 C14 1.405(2) . ?
C14 C15 1.384(3) . ?
C14 H14 0.9500 . ?
C15 C16 1.388(3) . ?
C15 H15 0.9500 . ?
C16 C17 1.389(3) . ?
C16 H16 0.9500 . ?
C17 H17 0.9500 . ?
C19 H19A 0.9800 . ?
C19 H19B 0.9800 . ?
C19 H19C 0.9800 . ?
C20 H20A 0.9800 . ?
C20 H20B 0.9800 . ?
C20 H20C 0.9800 . ?
C21 H21A 0.9800 . ?
C21 H21B 0.9800 . ?
C21 H21C 0.9800 . ?
C22 H22A 0.9800 . ?
C22 H22B 0.9800 . ?
C22 H22C 0.9800 . ?
